data_4349731
loop_
_publ_author_name
'Wang, Zhongxia'
'Lv, Xing-Hui'
'Liu, Yu-Ling'
'Lu, Yang'
'Chen, Hai-Peng'
'Ge, Jia-Zhen'

_publ_section_title
;
 Prominent dielectric transitions in layered organic--inorganic hybrids:
 (isoamyl-ammonium)2CdX4 (X = Cl and Br)
;
_journal_issue 8
_journal_name_full 'Inorganic Chemistry Frontiers'
_journal_page_first 1330
_journal_paper_doi 10.1039/C7QI00270J
_journal_volume 4
_journal_year 2017
_chemical_formula_moiety 'Cd Cl4, 2(C5 H14 N)'
_chemical_formula_sum 'C10 H28 Cd Cl4 N2'
_chemical_formula_weight 430.55
_space_group_crystal_system orthorhombic
_space_group_IT_number 64
_space_group_name_Hall '-C 2ac 2'
_space_group_name_H-M_alt 'C m c e'
_atom_sites_solution_hydrogens mixed
_audit_creation_method SHELXL-2014/7
_audit_update_record
;
2017-04-20 deposited with the CCDC.
2017-07-06 downloaded from the CCDC.
;
_cell_angle_alpha 90
_cell_angle_beta 90
_cell_angle_gamma 90
_cell_formula_units_Z 4
_cell_length_a 7.5775(15)
_cell_length_b 33.673(7)
_cell_length_c 7.6500(15)
_cell_measurement_reflns_used 2804
_cell_measurement_temperature 298(2)
_cell_measurement_theta_max 27.4045
_cell_measurement_theta_min 2.7132
_cell_volume 1952.0(7)
_computing_data_collection 'CrystalClear (Rigaku Inc., 2008)'
_computing_molecular_graphics 'Bruker SHELXTL'
_computing_publication_material 'Bruker SHELXTL'
_computing_structure_refinement 'SHELXL-2014/7 (Sheldrick, 2014)'
_computing_structure_solution 'SHELXL-2014/7 (Sheldrick, 2014)'
_diffrn_ambient_temperature 298(2)
_diffrn_measured_fraction_theta_full 0.997
_diffrn_measured_fraction_theta_max 0.993
_diffrn_measurement_device_type 'Rigaku Mercury CCD'
_diffrn_measurement_method \w
_diffrn_radiation_type MoK\a
_diffrn_radiation_wavelength 0.71073
_diffrn_reflns_av_R_equivalents 0.0571
_diffrn_reflns_av_unetI/netI 0.0394
_diffrn_reflns_Laue_measured_fraction_full 0.997
_diffrn_reflns_Laue_measured_fraction_max 0.993
_diffrn_reflns_limit_h_max 9
_diffrn_reflns_limit_h_min -7
_diffrn_reflns_limit_k_max 42
_diffrn_reflns_limit_k_min -43
_diffrn_reflns_limit_l_max 9
_diffrn_reflns_limit_l_min -8
_diffrn_reflns_number 6233
_diffrn_reflns_point_group_measured_fraction_full 0.997
_diffrn_reflns_point_group_measured_fraction_max 0.993
_diffrn_reflns_theta_full 25.242
_diffrn_reflns_theta_max 27.327
_diffrn_reflns_theta_min 3.599
_diffrn_source 'fine-focus sealed tube'
_exptl_absorpt_coefficient_mu 1.652
_exptl_absorpt_correction_T_max 0.719
_exptl_absorpt_correction_T_min 0.679
_exptl_absorpt_correction_type multi-scan
_exptl_absorpt_process_details 'CrystalClear (Rigaku, 2005)'
_exptl_crystal_colour colourless
_exptl_crystal_density_diffrn 1.465
_exptl_crystal_density_method 'not measured'
_exptl_crystal_description flake
_exptl_crystal_F_000 872
_exptl_crystal_size_max 0.3
_exptl_crystal_size_mid 0.2
_exptl_crystal_size_min 0.2
_refine_diff_density_max 1.349
_refine_diff_density_min -0.621
_refine_diff_density_rms 0.133
_refine_ls_extinction_method none
_refine_ls_goodness_of_fit_ref 1.132
_refine_ls_hydrogen_treatment constr
_refine_ls_matrix_type full
_refine_ls_number_parameters 64
_refine_ls_number_reflns 1175
_refine_ls_number_restraints 77
_refine_ls_restrained_S_all 1.155
_refine_ls_R_factor_all 0.0597
_refine_ls_R_factor_gt 0.0480
_refine_ls_shift/su_max 0.003
_refine_ls_shift/su_mean 0.001
_refine_ls_structure_factor_coef Fsqd
_refine_ls_weighting_details 'w=1/[\s^2^(Fo^2^)+(0.0583P)^2^+5.9909P] where P=(Fo^2^+2Fc^2^)/3'
_refine_ls_weighting_scheme calc
_refine_ls_wR_factor_gt 0.1205
_refine_ls_wR_factor_ref 0.1262
_reflns_Friedel_coverage 0.000
_reflns_number_gt 971
_reflns_number_total 1175
_reflns_threshold_expression 'I > 2\s(I)'
_cod_data_source_file c7qi00270j2.cif
_cod_data_source_block 1
_cod_depositor_comments
;
The following automatic conversions were performed:

data item '_exptl_absorpt_correction_type' value 'Multi-scan' was
changed to 'multi-scan' in accordance with the
/home/saulius/struct/COD-crude-data/automatic-downloads/DataCite-retrospective/RSC/depositions/lib/dictionaries/cif_core.dic
dictionary named 'cif_core.dic' version 2.4.2 last updated on
2011-04-26.

Automatic conversion script
Id: cif_fix_values 6909 2019-04-08 15:41:33Z antanas 
;
_cod_original_sg_symbol_Hall '-C 2bc 2'
_cod_original_sg_symbol_H-M 'C m c a'
_cod_database_code 4349731
_shelx_shelxl_version_number 2014/7
_shelx_space_group_comment
;
The symmetry employed for this shelxl refinement is uniquely defined
by the following loop, which should always be used as a source of
symmetry information in preference to the above space-group names.
They are only intended as comments.
;

loop_
_space_group_symop_operation_xyz
'x, y, z'
'-x, -y+1/2, z+1/2'
'-x, y+1/2, -z+1/2'
'x, -y, -z'
'x+1/2, y+1/2, z'
'-x+1/2, -y+1, z+1/2'
'-x+1/2, y+1, -z+1/2'
'x+1/2, -y+1/2, -z'
'-x, -y, -z'
'x, y-1/2, -z-1/2'
'x, -y-1/2, z-1/2'
'-x, y, z'
'-x+1/2, -y+1/2, -z'
'x+1/2, y, -z-1/2'
'x+1/2, -y, z-1/2'
'-x+1/2, y+1/2, z'

loop_
_atom_site_label
_atom_site_type_symbol
_atom_site_fract_x
_atom_site_fract_y
_atom_site_fract_z
_atom_site_U_iso_or_equiv
_atom_site_adp_type
_atom_site_occupancy
_atom_site_site_symmetry_order
_atom_site_calc_flag
_atom_site_refinement_flags_posn
_atom_site_refinement_flags_adp
_atom_site_refinement_flags_occupancy
Cd1 Cd 0.5000 0.5000 0.0000 0.0319(2) Uani 1 4 d S TU P
Cl1 Cl 0.7500 0.50826(6) 0.2500 0.0521(5) Uani 1 2 d S TU P
Cl2 Cl 0.5000 0.42487(6) 0.0455(3) 0.0649(6) Uani 1 2 d S TU P
N1 N 0.0000 0.5651(2) -0.0227(8) 0.070(2) Uani 1 2 d DS TU P
H1A H 0.0359 0.5470 0.0544 0.105 Uiso 0.5 1 calc R U P
H1B H -0.1087 0.5592 -0.0584 0.105 Uiso 0.5 1 calc R U P
H1C H 0.0728 0.5652 -0.1140 0.105 Uiso 0.5 1 calc R U P
C5 C 0.0000 0.6029(3) 0.0563(16) 0.120(5) Uani 1 2 d DS TU P
H5A H 0.0804 0.6009 0.1529 0.181 Uiso 0.5 1 d R U P
H5B H -0.1156 0.6065 0.1051 0.181 Uiso 0.5 1 d R U P
C4 C 0.050(4) 0.6386(3) -0.029(2) 0.159(10) Uani 0.5 1 d D U P
H4A H 0.0000 0.6360 -0.1462 0.239 Uiso 1 2 d R U P
H4B H 0.1762 0.6404 -0.0353 0.239 Uiso 0.5 1 d R U P
C3 C -0.021(5) 0.6776(4) 0.041(3) 0.214(11) Uani 0.5 1 d D U P
H3A H -0.1058 0.6731 0.1319 0.320 Uiso 0.5 1 d R U P
C1 C -0.109(3) 0.7018(7) -0.106(3) 0.260(15) Uani 0.5 1 d D U P
H1D H -0.2353 0.7000 -0.0944 0.390 Uiso 0.5 1 calc R U P
H1E H -0.0739 0.7291 -0.0966 0.390 Uiso 0.5 1 calc R U P
H1F H -0.0740 0.6915 -0.2171 0.390 Uiso 0.5 1 calc R U P
C2 C 0.136(5) 0.7019(7) 0.109(4) 0.329(18) Uani 0.5 1 d D U P
H2A H 0.1897 0.6869 0.2016 0.494 Uiso 0.5 1 d R U P
H2B H 0.2202 0.7060 0.0171 0.494 Uiso 0.5 1 d R U P
H2C H 0.0983 0.7272 0.1538 0.494 Uiso 0.5 1 d R U P

loop_
_atom_site_aniso_label
_atom_site_aniso_U_11
_atom_site_aniso_U_22
_atom_site_aniso_U_33
_atom_site_aniso_U_23
_atom_site_aniso_U_13
_atom_site_aniso_U_12
Cd1 0.0249(4) 0.0456(4) 0.0252(3) 0.0020(2) 0.000 0.000
Cl1 0.0371(9) 0.0817(12) 0.0376(9) 0.000 -0.0132(8) 0.000
Cl2 0.0994(18) 0.0454(10) 0.0499(10) 0.0005(8) 0.000 0.000
N1 0.098(7) 0.054(4) 0.059(4) 0.008(3) 0.000 0.000
C5 0.209(16) 0.066(5) 0.086(7) -0.011(5) 0.000 0.000
C4 0.24(3) 0.066(6) 0.174(15) -0.003(7) 0.013(16) -0.009(11)
C3 0.31(3) 0.068(7) 0.27(2) -0.022(10) -0.04(2) 0.025(16)
C1 0.35(4) 0.175(19) 0.26(3) 0.014(17) 0.01(3) 0.110(19)
C2 0.39(4) 0.19(2) 0.41(4) -0.14(2) -0.08(3) -0.02(2)

loop_
_atom_type_symbol
_atom_type_description
_atom_type_scat_dispersion_real
_atom_type_scat_dispersion_imag
_atom_type_scat_source
C C 0.0033 0.0016 'International Tables Vol C Tables 4.2.6.8 and 6.1.1.4'
H H 0.0000 0.0000 'International Tables Vol C Tables 4.2.6.8 and 6.1.1.4'
N N 0.0061 0.0033 'International Tables Vol C Tables 4.2.6.8 and 6.1.1.4'
Cl Cl 0.1484 0.1585 'International Tables Vol C Tables 4.2.6.8 and 6.1.1.4'
Cd Cd -0.8075 1.2024 'International Tables Vol C Tables 4.2.6.8 and 6.1.1.4'

loop_
_geom_angle_atom_site_label_1
_geom_angle_atom_site_label_2
_geom_angle_atom_site_label_3
_geom_angle
_geom_angle_site_symmetry_1
_geom_angle_site_symmetry_3
Cl2 Cd1 Cl2 180.0 9_665 .
Cl2 Cd1 Cl1 90.31(5) 9_665 9_665
Cl2 Cd1 Cl1 89.69(5) . 9_665
Cl2 Cd1 Cl1 90.31(5) 9_665 6_654
Cl2 Cd1 Cl1 89.69(5) . 6_654
Cl1 Cd1 Cl1 88.856(18) 9_665 6_654
Cl2 Cd1 Cl1 89.69(5) 9_665 .
Cl2 Cd1 Cl1 90.31(5) . .
Cl1 Cd1 Cl1 180.0 9_665 .
Cl1 Cd1 Cl1 91.144(18) 6_654 .
Cl2 Cd1 Cl1 89.69(5) 9_665 14_456
Cl2 Cd1 Cl1 90.31(5) . 14_456
Cl1 Cd1 Cl1 91.144(18) 9_665 14_456
Cl1 Cd1 Cl1 180.0 6_654 14_456
Cl1 Cd1 Cl1 88.856(18) . 14_456
Cd1 Cl1 Cd1 168.21(8) . 6_655
N1 C5 C4 124.8(10) . 12
N1 C5 C4 124.8(10) . .
C4 C5 C4 31(2) 12 .
C4 C4 C5 74.6(12) 12 .
C4 C4 C3 81(2) 12 12
C5 C4 C3 124.6(17) . 12
C4 C4 C3 69.2(13) 12 .
C5 C4 C3 118.7(16) . .
C3 C4 C3 12(3) 12 .
C3 C3 C2 132(2) 12 12
C3 C3 C4 99(2) 12 12
C2 C3 C4 129(4) 12 12
C3 C3 C4 69.2(13) 12 .
C2 C3 C4 157(3) 12 .
C4 C3 C4 30(2) 12 .
C3 C3 C1 115.8(16) 12 .
C2 C3 C1 71(2) 12 .
C4 C3 C1 98.6(18) 12 .
C4 C3 C1 111.0(16) . .
C3 C3 C2 39.2(12) 12 .
C2 C3 C2 93(3) 12 .
C4 C3 C2 137(3) 12 .
C4 C3 C2 107.8(17) . .
C1 C3 C2 107.7(15) . .
C3 C3 C1 54.4(13) 12 12
C2 C3 C1 110.6(14) 12 12
C4 C3 C1 106(2) 12 12
C4 C3 C1 88.7(19) . 12
C1 C3 C1 61(2) . 12
C2 C3 C1 61.3(18) . 12
C3 C1 C2 48.1(19) . 12
C3 C1 C1 64.2(16) . 12
C2 C1 C1 97.0(17) 12 12
C3 C1 C3 10(2) . 12
C2 C1 C3 54.5(11) 12 12
C1 C1 C3 54.4(13) 12 12
C3 C2 C3 9(2) 12 .
C3 C2 C1 61.2(14) 12 12
C3 C2 C1 64.2(15) . 12

loop_
_geom_bond_atom_site_label_1
_geom_bond_atom_site_label_2
_geom_bond_distance
_geom_bond_site_symmetry_2
Cd1 Cl2 2.554(2) 9_665
Cd1 Cl2 2.554(2) .
Cd1 Cl1 2.7062(4) 9_665
Cd1 Cl1 2.7062(4) 6_654
Cd1 Cl1 2.7062(4) .
Cd1 Cl1 2.7062(4) 14_456
Cl1 Cd1 2.7062(4) 6_655
N1 C5 1.409(10) .
C5 C4 1.420(14) 12
C5 C4 1.420(14) .
C4 C4 0.76(6) 12
C4 C3 1.433(17) 12
C4 C3 1.515(17) .
C3 C3 0.32(7) 12
C3 C2 1.31(4) 12
C3 C4 1.433(17) 12
C3 C1 1.536(16) .
C3 C2 1.538(19) .
C3 C1 1.70(4) 12
C1 C2 1.66(4) 12
C1 C1 1.66(5) 12
C1 C3 1.70(4) 12
C2 C3 1.31(4) 12
C2 C1 1.66(4) 12

loop_
_geom_hbond_atom_site_label_D
_geom_hbond_atom_site_label_H
_geom_hbond_atom_site_label_A
_geom_hbond_distance_DH
_geom_hbond_distance_HA
_geom_hbond_distance_DA
_geom_hbond_angle_DHA
_geom_hbond_site_symmetry_A
N1 H1A Cl1 0.89 2.94 3.406(5) 114.6 1_455
N1 H1A Cl1 0.89 2.56 3.406(5) 158.1 14_456
N1 H1B Cl1 0.89 2.91 3.565(6) 132.1 6_554
N1 H1C Cl2 0.89 2.68 3.320(7) 129.4 6_554

loop_
_geom_torsion_atom_site_label_1
_geom_torsion_atom_site_label_2
_geom_torsion_atom_site_label_3
_geom_torsion_atom_site_label_4
_geom_torsion
_geom_torsion_site_symmetry_1
_geom_torsion_site_symmetry_4
N1 C5 C4 C4 101.0(10) . 12
N1 C5 C4 C3 169(2) . 12
C4 C5 C4 C3 68(3) 12 12
N1 C5 C4 C3 156.2(13) . .
C4 C5 C4 C3 55.1(18) 12 .
C4 C4 C3 C3 179.987(7) 12 12
C5 C4 C3 C3 122.2(18) . 12
C4 C4 C3 C2 21(7) 12 12
C5 C4 C3 C2 -37(7) . 12
C3 C4 C3 C2 -159(7) 12 12
C5 C4 C3 C4 -57.8(18) . 12
C3 C4 C3 C4 -179.987(7) 12 12
C4 C4 C3 C1 -69.4(18) 12 .
C5 C4 C3 C1 -127(2) . .
C3 C4 C3 C1 110.6(18) 12 .
C4 C4 C3 C2 173(2) 12 .
C5 C4 C3 C2 115(3) . .
C3 C4 C3 C2 -7(2) 12 .
C4 C4 C3 C1 -127.9(13) 12 12
C5 C4 C3 C1 174(2) . 12
C3 C4 C3 C1 52.1(13) 12 12
C3 C3 C1 C2 -128(2) 12 12
C4 C3 C1 C2 128(4) 12 12
C4 C3 C1 C2 156(3) . 12
C2 C3 C1 C2 -87(3) . 12
C1 C3 C1 C2 -128(2) 12 12
C3 C3 C1 C1 -0.013(10) 12 12
C2 C3 C1 C1 128(2) 12 12
C4 C3 C1 C1 -104(2) 12 12
C4 C3 C1 C1 -76.3(19) . 12
C2 C3 C1 C1 41.5(15) . 12
C2 C3 C1 C3 128(2) 12 12
C4 C3 C1 C3 -104(2) 12 12
C4 C3 C1 C3 -76.3(19) . 12
C2 C3 C1 C3 41.5(15) . 12
C1 C3 C1 C3 0.013(10) 12 12
C2 C3 C2 C3 179.97(2) 12 12
C4 C3 C2 C3 16(5) 12 12
C4 C3 C2 C3 10(3) . 12
C1 C3 C2 C3 -109(2) . 12
C1 C3 C2 C3 -68(2) 12 12
C3 C3 C2 C1 68(2) 12 12
C2 C3 C2 C1 -112(2) 12 12
C4 C3 C2 C1 83(3) 12 12
C4 C3 C2 C1 78(2) . 12
C1 C3 C2 C1 -41.5(19) . 12
